data_4021192
loop_
_publ_author_name
'Meena V. Patel'
'Randy Bell'
'Sandra Majest'
'Rodger Henry'
'Teodozyj Kolasa'

_publ_section_title
;
 Synthesis of 4,5-Diaryl-1H-pyrazole-3-ol Derivatives
 as Potential COX-2 Inhibitors
;
_journal_name_full 'Journal of Organic Chemistry'
_journal_page_first 7058
_journal_page_last 7065
_journal_paper_doi 10.1021/jo049264k
_journal_volume 69
_journal_year 2004
_chemical_formula_moiety 'C28 H33 F N2 O5 S '
_chemical_formula_sum 'C28 H33 F N2 O5 S'
_chemical_formula_weight 528.64
_space_group_IT_number 14
_symmetry_cell_setting monoclinic
_symmetry_space_group_name_Hall '-P 2ybc'
_symmetry_space_group_name_H-M 'P 1 21/c 1'
_cell_angle_alpha 90.000(1)
_cell_angle_beta 90.860(1)
_cell_angle_gamma 90.010(1)
_cell_formula_units_Z 4
_cell_length_a 9.8390(2)
_cell_length_b 10.5230(2)
_cell_length_c 27.0400(5)
_cell_measurement_temperature 293.2
_cell_volume 2799.29(8)
_diffrn_ambient_temperature 293.2
_exptl_crystal_density_diffrn 1.254
_refine_ls_R_factor_obs 0.0726
_refine_ls_wR_factor_obs 0.0873
_cod_depositor_comments
;
The following automatic conversions were performed:

'_atom_site_thermal_displace_type' tag value 'Uij' was replaced with
'Uani' value 70 times.

Automatic conversion script
Id: cif_fix_values 1646 2011-03-28 12:23:43Z adriana 
;
_cod_original_sg_symbol_H-M 'P 21/c'
_cod_original_formula_sum 'C28 H33 F N2 O5 S '
_cod_database_code 4021192

loop_
_symmetry_equiv_pos_as_xyz
'  +x,  +y,  +z'
'  -x,1/2+y,1/2-z'
'  -x,  -y,  -z'
'  +x,1/2-y,1/2+z'

loop_
_atom_site_aniso_label
_atom_site_aniso_U_11
_atom_site_aniso_U_22
_atom_site_aniso_U_33
_atom_site_aniso_U_12
_atom_site_aniso_U_13
_atom_site_aniso_U_23
S(1) 0.0636(5) 0.0603(6) 0.0415(5) -0.0059(5) -0.0151(4) -0.0092(4)
F(1) 0.107(2) 0.0362(10) 0.072(1) 0.017(1) -0.005(1) 0.007(1)
O(1) 0.149(3) 0.036(1) 0.040(1) 0.006(2) -0.027(2) 0.004(1)
O(2) 0.086(2) 0.028(1) 0.031(1) 0.002(1) -0.017(1) -0.0045(9)
O(3) 0.068(2) 0.136(3) 0.116(3) -0.009(2) 0.016(2) 0.073(3)
O(4) 0.104(2) 0.077(2) 0.072(2) -0.040(2) -0.025(2) -0.005(2)
O(5) 0.086(2) 0.127(3) 0.043(2) 0.000(2) -0.007(1) -0.029(2)
N(1) 0.070(2) 0.032(1) 0.034(1) 0.000(1) -0.012(1) 0.005(1)
N(2) 0.071(2) 0.033(1) 0.035(1) 0.001(1) -0.012(1) 0.000(1)
C(1) 0.059(2) 0.034(1) 0.030(2) 0.006(2) -0.007(1) 0.001(1)
C(2) 0.048(2) 0.035(1) 0.028(1) 0.004(1) -0.002(1) 0.001(1)
C(3) 0.047(1) 0.038(1) 0.030(2) -0.002(1) -0.008(1) 0.001(1)
C(4) 0.050(2) 0.039(2) 0.026(1) -0.001(1) -0.005(1) 0.001(1)
C(5) 0.052(2) 0.080(2) 0.032(2) -0.025(2) 0.001(1) -0.001(2)
C(6) 0.057(2) 0.077(2) 0.028(2) -0.016(2) 0.002(1) -0.002(2)
C(7) 0.047(2) 0.045(2) 0.033(2) -0.002(2) -0.004(1) -0.002(1)
C(8) 0.052(2) 0.059(2) 0.046(2) -0.019(2) 0.007(1) -0.003(2)
C(9) 0.062(2) 0.057(2) 0.031(2) -0.013(2) 0.005(1) -0.004(2)
C(10) 0.043(1) 0.032(1) 0.030(2) -0.003(1) -0.002(1) 0.001(1)
C(11) 0.066(2) 0.045(2) 0.027(2) 0.007(2) 0.004(1) 0.000(1)
C(12) 0.069(2) 0.040(2) 0.042(2) 0.012(2) 0.001(2) -0.009(2)
C(13) 0.064(2) 0.031(1) 0.048(2) 0.001(2) -0.007(2) 0.003(1)
C(14) 0.081(2) 0.039(2) 0.033(2) -0.006(2) -0.006(2) 0.008(1)
C(15) 0.072(2) 0.031(2) 0.031(2) 0.000(2) -0.006(1) -0.002(1)
C(16) 0.084(2) 0.030(1) 0.028(2) -0.002(2) -0.013(1) -0.003(1)
C(17) 0.071(2) 0.035(2) 0.027(2) 0.005(2) -0.008(1) 0.001(1)
C(18) 0.074(2) 0.038(2) 0.033(2) 0.003(2) -0.016(1) -0.006(1)
C(19) 0.064(2) 0.130(5) 0.141(5) -0.011(3) -0.005(3) -0.080(5)
C(20) 0.318(10) 0.054(3) 0.034(2) 0.018(4) -0.036(4) -0.010(2)
C(21) 0.084(2) 0.041(2) 0.064(2) 0.005(2) -0.004(2) -0.013(2)
C(22) 0.057(2) 0.044(2) 0.040(2) 0.001(2) -0.005(1) 0.012(1)
C(23) 0.061(2) 0.058(2) 0.043(2) -0.002(2) 0.001(2) 0.021(2)
C(24) 0.060(2) 0.095(3) 0.057(2) 0.009(2) -0.009(2) 0.032(2)
C(25) 0.093(4) 0.201(8) 0.254(10) 0.000(5) -0.003(5) 0.196(8)
C(26) 0.27(1) 0.203(10) 0.062(4) 0.075(10) -0.048(5) 0.000(5)
C(27) 0.096(3) 0.135(5) 0.126(5) 0.043(4) 0.002(3) 0.044(5)
C(28) 0.089(3) 0.097(3) 0.070(3) 0.011(3) -0.038(2) 0.001(3)

loop_
_atom_site_label
_atom_site_fract_x
_atom_site_fract_y
_atom_site_fract_z
_atom_site_U_iso_or_equiv
_atom_site_thermal_displace_type
_atom_site_calc_flag
_atom_site_calc_attached_atom
S(1) 0.47762(9) 0.64774(10) 0.20250(3) 0.0553(3) Uani ? ?
F(1) 0.0319(3) 0.9782(2) -0.07786(9) 0.0718(7) Uani ? ?
O(1) 0.0759(4) 0.3901(2) -0.20078(10) 0.0752(9) Uani ? ?
O(2) 0.1314(2) 0.3780(2) -0.10802(8) 0.0488(6) Uani ? ?
O(3) 0.4994(3) 0.2330(4) 0.0285(1) 0.106(1) Uani ? ?
O(4) 0.5638(3) 0.7537(3) 0.1906(1) 0.0846(10) Uani ? ?
O(5) 0.3753(3) 0.6654(4) 0.2385(1) 0.086(1) Uani ? ?
N(1) 0.2370(3) 0.3013(3) 0.00934(10) 0.0454(7) Uani ? ?
N(2) 0.1997(3) 0.2648(2) -0.03722(10) 0.0465(7) Uani ? ?
C(1) 0.1743(3) 0.3726(3) -0.0601(1) 0.0410(8) Uani ? ?
C(2) 0.1922(3) 0.4814(3) -0.0293(1) 0.0371(7) Uani ? ?
C(3) 0.2353(3) 0.4306(3) 0.0151(1) 0.0385(8) Uani ? ?
C(4) 0.2867(3) 0.4902(3) 0.0615(1) 0.0385(8) Uani ? ?
C(5) 0.2205(3) 0.4788(4) 0.1062(1) 0.0548(10) Uani ? ?
C(6) 0.2762(3) 0.5292(4) 0.1488(1) 0.0539(9) Uani ? ?
C(7) 0.4001(3) 0.5922(3) 0.1473(1) 0.0417(8) Uani ? ?
C(8) 0.4631(3) 0.6110(4) 0.1021(1) 0.0522(9) Uani ? ?
C(9) 0.4050(3) 0.5607(3) 0.0594(1) 0.0500(9) Uani ? ?
C(10) 0.1576(3) 0.6138(3) -0.0424(1) 0.0350(7) Uani ? ?
C(11) 0.1252(3) 0.7016(3) -0.0060(1) 0.0459(9) Uani ? ?
C(12) 0.0871(4) 0.8241(3) -0.0169(1) 0.0507(9) Uani ? ?
C(13) 0.0757(4) 0.8577(3) -0.0665(1) 0.0478(9) Uani ? ?
C(14) 0.1060(4) 0.7756(3) -0.1036(1) 0.0510(9) Uani ? ?
C(15) 0.1464(4) 0.6534(3) -0.0910(1) 0.0448(9) Uani ? ?
C(16) 0.1207(4) 0.2588(3) -0.1317(1) 0.0475(8) Uani ? ?
C(17) 0.0788(4) 0.2832(3) -0.1854(1) 0.0446(9) Uani ? ?
C(18) 0.0450(4) 0.1675(3) -0.2173(1) 0.0484(9) Uani ? ?
C(19) -0.0944(4) 0.1182(7) -0.2016(2) 0.112(2) Uani ? ?
C(20) 0.047(1) 0.2047(5) -0.2706(2) 0.135(2) Uani ? ?
C(21) 0.1467(4) 0.0613(4) -0.2086(2) 0.063(1) Uani ? ?
C(22) 0.2690(3) 0.2039(3) 0.0452(1) 0.0467(9) Uani ? ?
C(23) 0.4175(4) 0.1780(4) 0.0523(1) 0.0539(10) Uani ? ?
C(24) 0.4593(4) 0.0828(5) 0.0927(2) 0.071(1) Uani ? ?
C(25) 0.3527(6) -0.0079(9) 0.1062(4) 0.183(4) Uani ? ?
C(26) 0.496(1) 0.169(1) 0.1390(2) 0.180(4) Uani ? ?
C(27) 0.5843(6) 0.0132(8) 0.0787(3) 0.119(2) Uani ? ?
C(28) 0.5847(5) 0.5210(6) 0.2206(2) 0.086(1) Uani ? ?
H(1) 0.1357 0.4360 0.1074 0.0648 Uani ? ?
H(2) 0.2300 0.5206 0.1792 0.0639 Uani ? ?
H(3) 0.5453 0.6582 0.1006 0.0621 Uani ? ?
H(4) 0.4469 0.5747 0.0283 0.0594 Uani ? ?
H(5) 0.1295 0.6760 0.0277 0.0541 Uani ? ?
H(6) 0.0693 0.8839 0.0085 0.0600 Uani ? ?
H(7) 0.0998 0.8013 -0.1372 0.0603 Uani ? ?
H(8) 0.1668 0.5950 -0.1166 0.0529 Uani ? ?
H(9) 0.2058 0.2163 -0.1305 0.0560 Uani ? ?
H(10) 0.0541 0.2082 -0.1160 0.0560 Uani ? ?
H(11) -0.1604 0.1827 -0.2062 0.1300 Uani ? ?
H(12) -0.1181 0.0460 -0.2211 0.1300 Uani ? ?
H(13) -0.0902 0.0942 -0.1677 0.1300 Uani ? ?
H(14) 0.1353 0.2301 -0.2793 0.1613 Uani ? ?
H(15) 0.0190 0.1341 -0.2904 0.1613 Uani ? ?
H(16) -0.0151 0.2732 -0.2761 0.1613 Uani ? ?
H(17) 0.1488 0.0391 -0.1746 0.0741 Uani ? ?
H(18) 0.1208 -0.0109 -0.2277 0.0741 Uani ? ?
H(19) 0.2345 0.0886 -0.2182 0.0741 Uani ? ?
H(20) 0.2334 0.2295 0.0761 0.0551 Uani ? ?
H(21) 0.2261 0.1274 0.0348 0.0551 Uani ? ?
H(22) 0.2729 0.0358 0.1144 0.1942 Uani ? ?
H(23) 0.3344 -0.0625 0.0783 0.1942 Uani ? ?
H(24) 0.3833 -0.0586 0.1331 0.1942 Uani ? ?
H(25) 0.5272 0.1172 0.1656 0.2161 Uani ? ?
H(26) 0.5649 0.2279 0.1305 0.2161 Uani ? ?
H(27) 0.4171 0.2143 0.1489 0.2161 Uani ? ?
H(28) 0.6139 -0.0385 0.1058 0.1409 Uani ? ?
H(29) 0.5658 -0.0386 0.0509 0.1409 Uani ? ?
H(30) 0.6539 0.0725 0.0711 0.1409 Uani ? ?
H(31) 0.5311 0.4495 0.2290 0.1016 Uani ? ?
H(32) 0.6427 0.4996 0.1941 0.1016 Uani ? ?
H(33) 0.6383 0.5461 0.2485 0.1016 Uani ? ?

loop_
_geom_bond_atom_site_label_1
_geom_bond_atom_site_label_2
_geom_bond_distance
_geom_bond_site_symmetry_1
_geom_bond_site_symmetry_2
_geom_bond_publ_flag
S(1) O(4) 1.439(3) ? ? yes
S(1) O(5) 1.424(3) ? ? yes
S(1) C(7) 1.767(3) ? ? yes
S(1) C(28) 1.764(5) ? ? yes
F(1) C(13) 1.372(4) ? ? yes
O(1) C(17) 1.200(4) ? ? yes
O(2) C(1) 1.357(4) ? ? yes
O(2) C(16) 1.412(4) ? ? yes
O(3) C(23) 1.190(4) ? ? yes
N(1) N(2) 1.362(4) ? ? yes
N(1) C(3) 1.370(4) ? ? yes
N(1) C(22) 1.442(4) ? ? yes
N(2) C(1) 1.315(4) ? ? yes
C(1) C(2) 1.427(4) ? ? yes
C(2) C(3) 1.374(4) ? ? yes
C(2) C(10) 1.477(4) ? ? yes
C(3) C(4) 1.486(4) ? ? yes
C(4) C(5) 1.387(4) ? ? yes
C(4) C(9) 1.382(4) ? ? yes
C(5) C(6) 1.374(5) ? ? yes
C(6) C(7) 1.389(4) ? ? yes
C(7) C(8) 1.391(4) ? ? yes
C(8) C(9) 1.387(5) ? ? yes
C(10) C(11) 1.392(5) ? ? yes
C(10) C(15) 1.380(4) ? ? yes
C(11) C(12) 1.373(5) ? ? yes
C(12) C(13) 1.390(5) ? ? yes
C(13) C(14) 1.360(5) ? ? yes
C(14) C(15) 1.387(5) ? ? yes
C(16) C(17) 1.523(4) ? ? yes
C(17) C(18) 1.527(4) ? ? yes
C(18) C(19) 1.532(7) ? ? yes
C(18) C(20) 1.493(6) ? ? yes
C(18) C(21) 1.517(5) ? ? yes
C(22) C(23) 1.496(5) ? ? yes
C(23) C(24) 1.533(5) ? ? yes
C(24) C(25) 1.467(8) ? ? yes
C(24) C(26) 1.581(9) ? ? yes
C(24) C(27) 1.486(8) ? ? yes
